data_7226038
loop_
_publ_author_name
'Lin, Xiao-Ming'
'Niu, Ji-Liang'
'Chen, Dan-Ni'
'Lu, Yan-Na'
'Zhang, Gang'
'Cai, Yue-Peng'

_publ_section_title
;
 Four metal--organic frameworks based on a semirigid tripodal ligand and
 different secondary building units: structures and electrochemical
 performance
;
_journal_issue 36
_journal_name_full CrystEngComm
_journal_page_first 6841
_journal_paper_doi 10.1039/C6CE01068G
_journal_volume 18
_journal_year 2016
_chemical_formula_sum 'C66 H62 Mn3 N4 O24'
_chemical_formula_weight 1460.01
_chemical_name_systematic
;
 ?
;
_space_group_crystal_system triclinic
_space_group_IT_number 2
_space_group_name_Hall '-P 1'
_space_group_name_H-M_alt 'P -1'
_symmetry_space_group_name_Hall '-P 1'
_symmetry_space_group_name_H-M 'P -1'
_atom_sites_solution_hydrogens mixed
_audit_creation_method SHELXL-2014
_audit_update_record
;
2016-07-06 deposited with the CCDC.
2016-07-08 downloaded from the CCDC.
;
_cell_angle_alpha 95.0060(10)
_cell_angle_beta 91.712(2)
_cell_angle_gamma 112.6900(10)
_cell_formula_units_Z 1
_cell_length_a 10.2193(6)
_cell_length_b 11.1861(5)
_cell_length_c 16.2350(7)
_cell_measurement_reflns_used 4331
_cell_measurement_temperature 150(2)
_cell_measurement_theta_max 27.45
_cell_measurement_theta_min 3.04
_cell_volume 1701.64(15)
_computing_cell_refinement 'Bruker SAINT'
_computing_data_collection 'Bruker APEX2'
_computing_data_reduction 'Bruker SAINT'
_computing_molecular_graphics 'Bruker SHELXTL'
_computing_publication_material 'Bruker SHELXTL'
_computing_structure_refinement 'SHELXL-2014 (Sheldrick, 2014)'
_diffrn_ambient_temperature 150(2)
_diffrn_measured_fraction_theta_full 0.998
_diffrn_measured_fraction_theta_max 0.995
_diffrn_measurement_device_type 'Rigaku R-AXIS SPIDER IP'
_diffrn_measurement_method '\w scans'
_diffrn_radiation_type MoK\a
_diffrn_radiation_wavelength 0.71073
_diffrn_reflns_av_R_equivalents 0.0827
_diffrn_reflns_av_unetI/netI 0.0812
_diffrn_reflns_Laue_measured_fraction_full 0.998
_diffrn_reflns_Laue_measured_fraction_max 0.995
_diffrn_reflns_limit_h_max 13
_diffrn_reflns_limit_h_min -13
_diffrn_reflns_limit_k_max 14
_diffrn_reflns_limit_k_min -14
_diffrn_reflns_limit_l_max 20
_diffrn_reflns_limit_l_min -21
_diffrn_reflns_number 25426
_diffrn_reflns_point_group_measured_fraction_full 0.998
_diffrn_reflns_point_group_measured_fraction_max 0.995
_diffrn_reflns_theta_full 25.242
_diffrn_reflns_theta_max 27.448
_diffrn_reflns_theta_min 3.040
_exptl_absorpt_coefficient_mu 0.630
_exptl_absorpt_correction_T_max 1.0000
_exptl_absorpt_correction_T_min 0.5612
_exptl_absorpt_correction_type multi-scan
_exptl_crystal_colour colorless
_exptl_crystal_density_diffrn 1.425
_exptl_crystal_description block
_exptl_crystal_F_000 753
_exptl_crystal_size_max 0.200
_exptl_crystal_size_mid 0.100
_exptl_crystal_size_min 0.100
_refine_diff_density_max 0.579
_refine_diff_density_min -0.685
_refine_diff_density_rms 0.086
_refine_ls_extinction_method none
_refine_ls_goodness_of_fit_ref 1.031
_refine_ls_hydrogen_treatment constr
_refine_ls_matrix_type full
_refine_ls_number_parameters 443
_refine_ls_number_reflns 7756
_refine_ls_number_restraints 0
_refine_ls_restrained_S_all 1.031
_refine_ls_R_factor_all 0.1147
_refine_ls_R_factor_gt 0.0500
_refine_ls_shift/su_max 0.001
_refine_ls_shift/su_mean 0.000
_refine_ls_structure_factor_coef Fsqd
_refine_ls_weighting_details 'w=1/[\s^2^(Fo^2^)+(0.0710P)^2^+0.4182P] where P=(Fo^2^+2Fc^2^)/3'
_refine_ls_weighting_scheme calc
_refine_ls_wR_factor_gt 0.1157
_refine_ls_wR_factor_ref 0.1600
_reflns_Friedel_coverage 0.000
_reflns_number_gt 4331
_reflns_number_total 7756
_reflns_threshold_expression 'I > 2\s(I)'
_cod_data_source_file c6ce01068g2.cif
_cod_data_source_block Mn
_cod_depositor_comments 'Adding full bibliography for 7226036--7226039.cif.'
_cod_database_code 7226038
_shelx_space_group_comment
;
The symmetry employed for this shelxl refinement is uniquely defined
by the following loop, which should always be used as a source of
symmetry information in preference to the above space-group names.
They are only intended as comments.
;
_shelx_estimated_absorpt_t_min 0.884
_shelx_estimated_absorpt_t_max 0.940
_shelxl_version_number 2014-3

loop_
_space_group_symop_operation_xyz
'x, y, z'
'-x, -y, -z'

loop_
_atom_site_label
_atom_site_type_symbol
_atom_site_fract_x
_atom_site_fract_y
_atom_site_fract_z
_atom_site_U_iso_or_equiv
_atom_site_adp_type
_atom_site_occupancy
_atom_site_site_symmetry_order
_atom_site_calc_flag
_atom_site_refinement_flags_posn
_atom_site_refinement_flags_adp
_atom_site_refinement_flags_occupancy
Mn1 Mn 1.0000 1.0000 0.5000 0.03339(18) Uani 1 2 d S . P
Mn2 Mn 0.71872(5) 0.71668(5) 0.56147(3) 0.03950(16) Uani 1 1 d . . .
C1 C 0.7326(3) 0.7319(3) 0.4008(2) 0.0390(8) Uani 1 1 d . . .
C2 C 0.7201(4) 0.7444(3) 0.3097(2) 0.0394(8) Uani 1 1 d . . .
C3 C 0.6485(4) 0.6373(4) 0.2537(2) 0.0472(9) Uani 1 1 d . . .
H3A H 0.6088 0.5535 0.2726 0.057 Uiso 1 1 calc R U .
C4 C 0.6334(4) 0.6497(4) 0.1699(2) 0.0539(10) Uani 1 1 d . . .
H4A H 0.5844 0.5754 0.1314 0.065 Uiso 1 1 calc R U .
C5 C 0.6907(4) 0.7716(4) 0.1441(2) 0.0485(9) Uani 1 1 d . . .
C6 C 0.7628(4) 0.8803(4) 0.1981(2) 0.0548(10) Uani 1 1 d . . .
H6A H 0.8020 0.9637 0.1785 0.066 Uiso 1 1 calc R U .
C7 C 0.7780(4) 0.8672(4) 0.2819(2) 0.0495(9) Uani 1 1 d . . .
H7A H 0.8278 0.9419 0.3201 0.059 Uiso 1 1 calc R U .
C8 C 0.1621(4) 1.0177(4) 0.3355(2) 0.0432(8) Uani 1 1 d . . .
C9 C 0.1699(4) 0.9398(4) 0.2566(2) 0.0419(8) Uani 1 1 d . . .
C10 C 0.0943(4) 0.8052(4) 0.2449(2) 0.0527(10) Uani 1 1 d . . .
H10A H 0.0366 0.7625 0.2868 0.063 Uiso 1 1 calc R U .
C11 C 0.1022(5) 0.7326(4) 0.1726(3) 0.0582(11) Uani 1 1 d . . .
H11A H 0.0493 0.6411 0.1643 0.070 Uiso 1 1 calc R U .
C12 C 0.1882(4) 0.7960(4) 0.1133(2) 0.0470(9) Uani 1 1 d . . .
C13 C 0.2627(4) 0.9285(4) 0.1230(2) 0.0535(10) Uani 1 1 d . . .
H13A H 0.3205 0.9707 0.0810 0.064 Uiso 1 1 calc R U .
C14 C 0.2526(4) 1.0000(4) 0.1949(2) 0.0469(9) Uani 1 1 d . . .
H14A H 0.3033 1.0918 0.2018 0.056 Uiso 1 1 calc R U .
C15 C 0.0303(4) 0.7696(3) -0.4055(2) 0.0409(8) Uani 1 1 d . . .
C16 C 0.1023(4) 0.6279(4) -0.3185(2) 0.0500(9) Uani 1 1 d . . .
H16A H 0.0094 0.5620 -0.3295 0.060 Uiso 1 1 calc R U .
C17 C 0.2009(4) 0.6065(4) -0.2679(2) 0.0539(10) Uani 1 1 d . . .
H17A H 0.1771 0.5255 -0.2456 0.065 Uiso 1 1 calc R U .
C18 C 0.3333(4) 0.7036(4) -0.25025(19) 0.0424(8) Uani 1 1 d . . .
C19 C 0.3715(4) 0.8181(4) -0.2856(3) 0.0555(10) Uani 1 1 d . . .
H19A H 0.4646 0.8836 -0.2746 0.067 Uiso 1 1 calc R U .
C20 C 0.2733(4) 0.8373(4) -0.3374(3) 0.0523(10) Uani 1 1 d . . .
H20A H 0.2999 0.9162 -0.3625 0.063 Uiso 1 1 calc R U .
C21 C 0.1376(4) 0.7441(3) -0.3531(2) 0.0391(7) Uani 1 1 d . . .
C22 C 0.5552(4) 0.7566(4) 0.0178(2) 0.0439(8) Uani 1 1 d . . .
C23 C 0.4369(4) 0.7567(4) 0.0570(2) 0.0485(9) Uani 1 1 d . . .
H23A H 0.4396 0.7730 0.1156 0.058 Uiso 1 1 calc R U .
C24 C 0.3154(4) 0.7325(4) 0.0082(2) 0.0473(9) Uani 1 1 d . . .
C25 C 0.3089(4) 0.7097(4) -0.0777(2) 0.0454(8) Uani 1 1 d . . .
H25A H 0.2240 0.6943 -0.1102 0.055 Uiso 1 1 calc R U .
C26 C 0.4296(4) 0.7101(4) -0.1144(2) 0.0411(8) Uani 1 1 d . . .
C27 C 0.5527(4) 0.7321(3) -0.0672(2) 0.0411(8) Uani 1 1 d . . .
H27A H 0.6345 0.7304 -0.0928 0.049 Uiso 1 1 calc R U .
C28 C 0.4055(5) 0.6953(5) 0.5134(3) 0.0646(11) Uani 1 1 d . . .
H28A H 0.3527 0.6151 0.5344 0.077 Uiso 1 1 calc R U .
C29 C 0.4150(8) 0.8507(7) 0.4184(5) 0.135(3) Uani 1 1 d . . .
H29A H 0.5156 0.8875 0.4383 0.203 Uiso 1 1 calc R U .
H29B H 0.3733 0.9150 0.4317 0.203 Uiso 1 1 calc R U .
H29C H 0.4068 0.8281 0.3582 0.203 Uiso 1 1 calc R U .
C30 C 0.1939(6) 0.6607(6) 0.4283(4) 0.0901(17) Uani 1 1 d . . .
H30A H 0.1533 0.5856 0.4599 0.135 Uiso 1 1 calc R U .
H30B H 0.1895 0.6302 0.3694 0.135 Uiso 1 1 calc R U .
H30C H 0.1395 0.7160 0.4354 0.135 Uiso 1 1 calc R U .
C31 C 0.8096(6) 0.6469(6) 0.7949(3) 0.0746(14) Uani 1 1 d . . .
H31A H 0.8295 0.7115 0.7575 0.090 Uiso 1 1 calc R U .
C32 C 0.8435(6) 0.5924(5) 0.9324(3) 0.0856(16) Uani 1 1 d . . .
H32A H 0.7652 0.5106 0.9110 0.128 Uiso 1 1 calc R U .
H32B H 0.8180 0.6283 0.9838 0.128 Uiso 1 1 calc R U .
H32C H 0.9294 0.5758 0.9435 0.128 Uiso 1 1 calc R U .
C33 C 0.9614(6) 0.8187(5) 0.8985(5) 0.106(2) Uani 1 1 d . . .
H33A H 0.9583 0.8738 0.8554 0.159 Uiso 1 1 calc R U .
H33B H 1.0591 0.8253 0.9086 0.159 Uiso 1 1 calc R U .
H33C H 0.9289 0.8476 0.9498 0.159 Uiso 1 1 calc R U .
N1 N 0.3406(4) 0.7352(4) 0.4580(2) 0.0648(10) Uani 1 1 d . . .
N2 N 0.8698(4) 0.6847(4) 0.8716(2) 0.0663(10) Uani 1 1 d . . .
O1 O 0.6675(3) 0.6218(2) 0.42567(15) 0.0486(6) Uani 1 1 d . . .
O2 O 0.8013(2) 0.8298(2) 0.45099(14) 0.0446(6) Uani 1 1 d . . .
O3 O 0.2201(3) 1.1397(3) 0.33708(16) 0.0558(7) Uani 1 1 d . . .
O4 O 0.1011(3) 0.9568(3) 0.39357(15) 0.0528(7) Uani 1 1 d . . .
O5 O -0.0935(3) 0.6821(2) -0.41598(16) 0.0507(6) Uani 1 1 d . . .
O6 O 0.0707(3) 0.8778(2) -0.43400(16) 0.0509(6) Uani 1 1 d . . .
O7 O 0.6854(3) 0.7878(3) 0.05938(14) 0.0614(8) Uani 1 1 d . . .
O8 O 0.1868(3) 0.7194(3) 0.04033(16) 0.0582(7) Uani 1 1 d . . .
O9 O 0.4359(3) 0.6868(3) -0.19887(13) 0.0513(7) Uani 1 1 d . . .
O10 O 0.5293(4) 0.7538(4) 0.5401(2) 0.0829(10) Uani 1 1 d . . .
O11 O 0.7303(4) 0.5347(4) 0.7686(2) 0.0920(11) Uani 1 1 d . . .
O1W O 0.6076(3) 0.5437(3) 0.61833(17) 0.0618(8) Uani 1 1 d . . .
H1WA H 0.6112 0.5673 0.6698 0.074 Uiso 1 1 d R U .
H1WB H 0.6571 0.4977 0.6131 0.074 Uiso 1 1 d R U .

loop_
_atom_site_aniso_label
_atom_site_aniso_U_11
_atom_site_aniso_U_22
_atom_site_aniso_U_33
_atom_site_aniso_U_23
_atom_site_aniso_U_13
_atom_site_aniso_U_12
Mn1 0.0359(4) 0.0379(4) 0.0255(3) 0.0059(3) -0.0005(3) 0.0130(3)
Mn2 0.0369(3) 0.0455(3) 0.0328(3) 0.0054(2) -0.0024(2) 0.0125(2)
C1 0.0340(17) 0.045(2) 0.0346(17) 0.0051(16) -0.0012(14) 0.0123(15)
C2 0.0366(18) 0.048(2) 0.0313(16) 0.0034(15) -0.0032(13) 0.0141(15)
C3 0.052(2) 0.049(2) 0.0376(18) 0.0024(17) 0.0005(16) 0.0170(17)
C4 0.059(2) 0.062(3) 0.0312(18) -0.0030(18) -0.0021(16) 0.016(2)
C5 0.040(2) 0.078(3) 0.0265(16) 0.0076(18) -0.0019(14) 0.0218(19)
C6 0.053(2) 0.061(2) 0.0376(19) 0.0109(18) -0.0081(17) 0.0073(19)
C7 0.053(2) 0.049(2) 0.0368(19) 0.0035(17) -0.0100(16) 0.0104(17)
C8 0.042(2) 0.059(2) 0.0327(17) 0.0047(17) 0.0035(15) 0.0243(17)
C9 0.0410(19) 0.053(2) 0.0335(17) 0.0089(16) 0.0053(14) 0.0195(16)
C10 0.059(2) 0.050(2) 0.046(2) 0.0083(18) 0.0170(18) 0.0158(19)
C11 0.060(3) 0.054(2) 0.055(2) -0.003(2) 0.017(2) 0.017(2)
C12 0.044(2) 0.062(2) 0.0364(18) -0.0037(17) 0.0024(15) 0.0245(18)
C13 0.055(2) 0.063(3) 0.040(2) 0.0076(19) 0.0140(17) 0.019(2)
C14 0.048(2) 0.050(2) 0.042(2) 0.0035(17) 0.0052(16) 0.0184(17)
C15 0.041(2) 0.049(2) 0.0362(18) 0.0045(16) -0.0011(14) 0.0218(16)
C16 0.045(2) 0.048(2) 0.055(2) 0.0133(18) -0.0069(17) 0.0157(17)
C17 0.053(2) 0.056(2) 0.055(2) 0.0185(19) -0.0089(18) 0.0219(19)
C18 0.0410(19) 0.065(2) 0.0275(16) 0.0033(16) -0.0021(14) 0.0280(17)
C19 0.0337(19) 0.064(2) 0.062(2) 0.011(2) -0.0109(17) 0.0113(17)
C20 0.039(2) 0.053(2) 0.063(2) 0.0171(19) -0.0052(17) 0.0148(17)
C21 0.0370(18) 0.0475(19) 0.0357(17) 0.0048(15) -0.0006(14) 0.0200(15)
C22 0.0394(19) 0.058(2) 0.0324(17) 0.0085(16) -0.0030(14) 0.0170(16)
C23 0.043(2) 0.068(2) 0.0307(17) 0.0000(17) -0.0003(15) 0.0190(18)
C24 0.043(2) 0.059(2) 0.0389(19) -0.0014(17) 0.0044(15) 0.0192(17)
C25 0.043(2) 0.063(2) 0.0357(18) 0.0026(17) -0.0013(15) 0.0275(18)
C26 0.0427(19) 0.055(2) 0.0285(16) 0.0048(15) -0.0009(14) 0.0228(16)
C27 0.0407(19) 0.056(2) 0.0326(17) 0.0084(16) 0.0024(14) 0.0244(16)
C28 0.062(3) 0.079(3) 0.064(3) 0.002(2) 0.002(2) 0.042(3)
C29 0.123(6) 0.110(5) 0.167(7) 0.055(5) -0.017(5) 0.032(4)
C30 0.066(3) 0.103(4) 0.097(4) -0.016(3) -0.022(3) 0.036(3)
C31 0.070(3) 0.099(4) 0.067(3) 0.036(3) 0.016(3) 0.041(3)
C32 0.096(4) 0.089(4) 0.072(3) 0.026(3) -0.008(3) 0.033(3)
C33 0.070(4) 0.079(4) 0.156(6) 0.023(4) -0.015(4) 0.016(3)
N1 0.061(2) 0.068(2) 0.070(2) -0.0008(19) -0.0088(18) 0.0329(19)
N2 0.057(2) 0.075(2) 0.070(2) 0.019(2) 0.0014(18) 0.0262(19)
O1 0.0509(15) 0.0477(14) 0.0396(13) 0.0096(11) -0.0043(11) 0.0105(12)
O2 0.0417(14) 0.0443(13) 0.0349(12) 0.0020(11) -0.0089(10) 0.0039(11)
O3 0.0709(19) 0.0473(16) 0.0432(14) -0.0020(13) 0.0071(13) 0.0177(13)
O4 0.0672(18) 0.0604(16) 0.0376(13) 0.0072(13) 0.0150(12) 0.0310(14)
O5 0.0380(14) 0.0499(15) 0.0601(16) 0.0095(12) -0.0110(11) 0.0130(12)
O6 0.0510(16) 0.0543(15) 0.0501(15) 0.0182(13) -0.0061(12) 0.0214(12)
O7 0.0408(15) 0.107(2) 0.0282(12) 0.0131(14) -0.0031(10) 0.0194(15)
O8 0.0422(15) 0.084(2) 0.0433(14) -0.0162(14) 0.0032(11) 0.0243(14)
O9 0.0506(15) 0.090(2) 0.0272(12) 0.0044(12) -0.0023(10) 0.0427(15)
O10 0.055(2) 0.116(3) 0.086(2) -0.001(2) -0.0067(17) 0.045(2)
O11 0.102(3) 0.095(3) 0.066(2) 0.012(2) -0.011(2) 0.025(2)
O1W 0.0587(18) 0.0623(17) 0.0518(16) 0.0155(14) 0.0001(13) 0.0081(14)

loop_
_atom_type_symbol
_atom_type_description
_atom_type_scat_dispersion_real
_atom_type_scat_dispersion_imag
_atom_type_scat_source
C C 0.0033 0.0016 'International Tables Vol C Tables 4.2.6.8 and 6.1.1.4'
H H 0.0000 0.0000 'International Tables Vol C Tables 4.2.6.8 and 6.1.1.4'
N N 0.0061 0.0033 'International Tables Vol C Tables 4.2.6.8 and 6.1.1.4'
O O 0.0106 0.0060 'International Tables Vol C Tables 4.2.6.8 and 6.1.1.4'
Mn Mn 0.3368 0.7283 'International Tables Vol C Tables 4.2.6.8 and 6.1.1.4'

loop_
_geom_angle_atom_site_label_1
_geom_angle_atom_site_label_2
_geom_angle_atom_site_label_3
_geom_angle
_geom_angle_site_symmetry_1
_geom_angle_site_symmetry_3
O6 Mn1 O6 180.00(11) 2_675 1_656
O6 Mn1 O4 89.03(10) 2_675 2_676
O6 Mn1 O4 90.97(10) 1_656 2_676
O6 Mn1 O4 90.97(10) 2_675 1_655
O6 Mn1 O4 89.03(10) 1_656 1_655
O4 Mn1 O4 180.0 2_676 1_655
O6 Mn1 O2 88.91(10) 2_675 .
O6 Mn1 O2 91.09(10) 1_656 .
O4 Mn1 O2 92.10(10) 2_676 .
O4 Mn1 O2 87.90(10) 1_655 .
O6 Mn1 O2 91.09(10) 2_675 2_776
O6 Mn1 O2 88.91(10) 1_656 2_776
O4 Mn1 O2 87.90(10) 2_676 2_776
O4 Mn1 O2 92.10(10) 1_655 2_776
O2 Mn1 O2 180.0 . 2_776
O3 Mn2 O5 90.16(11) 2_676 1_656
O3 Mn2 O1W 102.14(11) 2_676 .
O5 Mn2 O1W 87.19(11) 1_656 .
O3 Mn2 O10 89.02(13) 2_676 .
O5 Mn2 O10 179.18(12) 1_656 .
O1W Mn2 O10 92.97(14) . .
O3 Mn2 O2 104.07(10) 2_676 .
O5 Mn2 O2 94.07(10) 1_656 .
O1W Mn2 O2 153.75(10) . .
O10 Mn2 O2 86.14(12) . .
O3 Mn2 O1 160.01(10) 2_676 .
O5 Mn2 O1 97.02(10) 1_656 .
O1W Mn2 O1 96.84(10) . .
O10 Mn2 O1 83.76(12) . .
O2 Mn2 O1 56.96(8) . .
O2 C1 O1 120.9(3) . .
O2 C1 C2 120.6(3) . .
O1 C1 C2 118.4(3) . .
C3 C2 C7 119.4(3) . .
C3 C2 C1 121.2(3) . .
C7 C2 C1 119.4(3) . .
C2 C3 C4 121.1(4) . .
C2 C3 H3A 119.5 . .
C4 C3 H3A 119.5 . .
C5 C4 C3 118.4(4) . .
C5 C4 H4A 120.8 . .
C3 C4 H4A 120.8 . .
C4 C5 C6 122.1(3) . .
C4 C5 O7 120.4(3) . .
C6 C5 O7 117.5(4) . .
C5 C6 C7 119.2(4) . .
C5 C6 H6A 120.4 . .
C7 C6 H6A 120.4 . .
C2 C7 C6 119.8(3) . .
C2 C7 H7A 120.1 . .
C6 C7 H7A 120.1 . .
O4 C8 O3 125.7(3) . .
O4 C8 C9 118.0(3) . .
O3 C8 C9 116.3(3) . .
C14 C9 C10 118.7(3) . .
C14 C9 C8 120.7(3) . .
C10 C9 C8 120.6(3) . .
C11 C10 C9 120.8(3) . .
C11 C10 H10A 119.6 . .
C9 C10 H10A 119.6 . .
C12 C11 C10 118.7(4) . .
C12 C11 H11A 120.7 . .
C10 C11 H11A 120.7 . .
C13 C12 C11 121.6(3) . .
C13 C12 O8 122.0(3) . .
C11 C12 O8 116.2(3) . .
C12 C13 C14 119.2(3) . .
C12 C13 H13A 120.4 . .
C14 C13 H13A 120.4 . .
C9 C14 C13 121.0(4) . .
C9 C14 H14A 119.5 . .
C13 C14 H14A 119.5 . .
O6 C15 O5 125.5(3) . .
O6 C15 C21 117.0(3) . .
O5 C15 C21 117.5(3) . .
C21 C16 C17 120.7(4) . .
C21 C16 H16A 119.7 . .
C17 C16 H16A 119.7 . .
C18 C17 C16 119.2(4) . .
C18 C17 H17A 120.4 . .
C16 C17 H17A 120.4 . .
C19 C18 C17 120.9(3) . .
C19 C18 O9 117.8(3) . .
C17 C18 O9 121.2(3) . .
C18 C19 C20 119.3(3) . .
C18 C19 H19A 120.4 . .
C20 C19 H19A 120.4 . .
C21 C20 C19 121.0(4) . .
C21 C20 H20A 119.5 . .
C19 C20 H20A 119.5 . .
C20 C21 C16 118.7(3) . .
C20 C21 C15 120.2(3) . .
C16 C21 C15 121.0(3) . .
O7 C22 C27 115.0(3) . .
O7 C22 C23 123.0(3) . .
C27 C22 C23 121.9(3) . .
C24 C23 C22 117.6(3) . .
C24 C23 H23A 121.2 . .
C22 C23 H23A 121.2 . .
C23 C24 O8 123.1(3) . .
C23 C24 C25 122.4(3) . .
O8 C24 C25 114.4(3) . .
C26 C25 C24 118.1(3) . .
C26 C25 H25A 120.9 . .
C24 C25 H25A 120.9 . .
C27 C26 O9 115.4(3) . .
C27 C26 C25 121.0(3) . .
O9 C26 C25 123.6(3) . .
C26 C27 C22 118.9(3) . .
C26 C27 H27A 120.5 . .
C22 C27 H27A 120.5 . .
O10 C28 N1 124.7(5) . .
O10 C28 H28A 117.7 . .
N1 C28 H28A 117.7 . .
N1 C29 H29A 109.5 . .
N1 C29 H29B 109.5 . .
H29A C29 H29B 109.5 . .
N1 C29 H29C 109.5 . .
H29A C29 H29C 109.5 . .
H29B C29 H29C 109.5 . .
N1 C30 H30A 109.5 . .
N1 C30 H30B 109.5 . .
H30A C30 H30B 109.5 . .
N1 C30 H30C 109.5 . .
H30A C30 H30C 109.5 . .
H30B C30 H30C 109.5 . .
O11 C31 N2 125.1(5) . .
O11 C31 H31A 117.4 . .
N2 C31 H31A 117.4 . .
N2 C32 H32A 109.5 . .
N2 C32 H32B 109.5 . .
H32A C32 H32B 109.5 . .
N2 C32 H32C 109.5 . .
H32A C32 H32C 109.5 . .
H32B C32 H32C 109.5 . .
N2 C33 H33A 109.5 . .
N2 C33 H33B 109.5 . .
H33A C33 H33B 109.5 . .
N2 C33 H33C 109.5 . .
H33A C33 H33C 109.5 . .
H33B C33 H33C 109.5 . .
C28 N1 C29 121.5(5) . .
C28 N1 C30 122.1(5) . .
C29 N1 C30 116.2(5) . .
C31 N2 C33 122.2(5) . .
C31 N2 C32 120.7(4) . .
C33 N2 C32 117.1(4) . .
C1 O1 Mn2 89.9(2) . .
C1 O2 Mn1 153.0(2) . .
C1 O2 Mn2 91.72(19) . .
Mn1 O2 Mn2 105.70(9) . .
C8 O3 Mn2 129.6(2) . 2_676
C8 O4 Mn1 135.4(2) . 1_455
C15 O5 Mn2 124.7(2) . 1_454
C15 O6 Mn1 143.6(2) . 1_454
C22 O7 C5 119.0(3) . .
C24 O8 C12 118.8(3) . .
C26 O9 C18 117.1(3) . .
C28 O10 Mn2 139.3(4) . .
Mn2 O1W H1WA 106.3 . .
Mn2 O1W H1WB 106.1 . .
H1WA O1W H1WB 106.5 . .

loop_
_geom_bond_atom_site_label_1
_geom_bond_atom_site_label_2
_geom_bond_distance
_geom_bond_site_symmetry_2
Mn1 O6 2.123(2) 2_675
Mn1 O6 2.123(2) 1_656
Mn1 O4 2.152(2) 2_676
Mn1 O4 2.152(2) 1_655
Mn1 O2 2.244(2) .
Mn1 O2 2.244(2) 2_776
Mn2 O3 2.095(3) 2_676
Mn2 O5 2.127(3) 1_656
Mn2 O1W 2.137(3) .
Mn2 O10 2.155(3) .
Mn2 O2 2.279(2) .
Mn2 O1 2.314(2) .
C1 O2 1.254(4) .
C1 O1 1.263(4) .
C1 C2 1.503(4) .
C2 C3 1.375(5) .
C2 C7 1.392(5) .
C3 C4 1.390(5) .
C3 H3A 0.9500 .
C4 C5 1.369(6) .
C4 H4A 0.9500 .
C5 C6 1.369(5) .
C5 O7 1.405(4) .
C6 C7 1.392(5) .
C6 H6A 0.9500 .
C7 H7A 0.9500 .
C8 O4 1.249(4) .
C8 O3 1.258(4) .
C8 C9 1.507(5) .
C9 C14 1.378(5) .
C9 C10 1.394(5) .
C10 C11 1.390(5) .
C10 H10A 0.9500 .
C11 C12 1.375(5) .
C11 H11A 0.9500 .
C12 C13 1.372(5) .
C12 O8 1.396(4) .
C13 C14 1.386(5) .
C13 H13A 0.9500 .
C14 H14A 0.9500 .
C15 O6 1.254(4) .
C15 O5 1.262(4) .
C15 C21 1.495(5) .
C16 C21 1.384(5) .
C16 C17 1.385(5) .
C16 H16A 0.9500 .
C17 C18 1.372(5) .
C17 H17A 0.9500 .
C18 C19 1.371(5) .
C18 O9 1.399(4) .
C19 C20 1.381(5) .
C19 H19A 0.9500 .
C20 C21 1.376(5) .
C20 H20A 0.9500 .
C22 O7 1.376(4) .
C22 C27 1.381(5) .
C22 C23 1.383(5) .
C23 C24 1.374(5) .
C23 H23A 0.9500 .
C24 O8 1.387(4) .
C24 C25 1.390(5) .
C25 C26 1.385(5) .
C25 H25A 0.9500 .
C26 C27 1.378(5) .
C26 O9 1.382(4) .
C27 H27A 0.9500 .
C28 O10 1.223(5) .
C28 N1 1.307(6) .
C28 H28A 0.9500 .
C29 N1 1.442(7) .
C29 H29A 0.9800 .
C29 H29B 0.9800 .
C29 H29C 0.9800 .
C30 N1 1.449(6) .
C30 H30A 0.9800 .
C30 H30B 0.9800 .
C30 H30C 0.9800 .
C31 O11 1.231(6) .
C31 N2 1.330(6) .
C31 H31A 0.9500 .
C32 N2 1.446(6) .
C32 H32A 0.9800 .
C32 H32B 0.9800 .
C32 H32C 0.9800 .
C33 N2 1.447(6) .
C33 H33A 0.9800 .
C33 H33B 0.9800 .
C33 H33C 0.9800 .
O3 Mn2 2.095(3) 2_676
O4 Mn1 2.152(2) 1_455
O5 Mn2 2.127(3) 1_454
O6 Mn1 2.123(2) 1_454
O1W H1WA 0.8500 .
O1W H1WB 0.8499 .

loop_
_geom_torsion_atom_site_label_1
_geom_torsion_atom_site_label_2
_geom_torsion_atom_site_label_3
_geom_torsion_atom_site_label_4
_geom_torsion
_geom_torsion_site_symmetry_4
O2 C1 C2 C3 178.1(3) .
O1 C1 C2 C3 -4.7(5) .
O2 C1 C2 C7 -4.0(5) .
O1 C1 C2 C7 173.2(3) .
C7 C2 C3 C4 0.1(6) .
C1 C2 C3 C4 178.0(4) .
C2 C3 C4 C5 -0.4(6) .
C3 C4 C5 C6 0.5(6) .
C3 C4 C5 O7 176.2(3) .
C4 C5 C6 C7 -0.3(6) .
O7 C5 C6 C7 -176.1(4) .
C3 C2 C7 C6 0.1(6) .
C1 C2 C7 C6 -177.8(4) .
C5 C6 C7 C2 0.0(6) .
O4 C8 C9 C14 -170.8(4) .
O3 C8 C9 C14 8.4(5) .
O4 C8 C9 C10 8.8(5) .
O3 C8 C9 C10 -172.1(4) .
C14 C9 C10 C11 0.2(6) .
C8 C9 C10 C11 -179.3(4) .
C9 C10 C11 C12 1.1(7) .
C10 C11 C12 C13 -1.6(7) .
C10 C11 C12 O8 -177.1(4) .
C11 C12 C13 C14 0.8(6) .
O8 C12 C13 C14 176.0(4) .
C10 C9 C14 C13 -1.0(6) .
C8 C9 C14 C13 178.5(4) .
C12 C13 C14 C9 0.5(6) .
C21 C16 C17 C18 2.0(6) .
C16 C17 C18 C19 -3.6(6) .
C16 C17 C18 O9 179.4(3) .
C17 C18 C19 C20 2.3(6) .
O9 C18 C19 C20 179.3(4) .
C18 C19 C20 C21 0.8(6) .
C19 C20 C21 C16 -2.4(6) .
C19 C20 C21 C15 176.6(4) .
C17 C16 C21 C20 1.0(6) .
C17 C16 C21 C15 -178.0(4) .
O6 C15 C21 C20 0.5(5) .
O5 C15 C21 C20 -178.1(4) .
O6 C15 C21 C16 179.4(3) .
O5 C15 C21 C16 0.9(5) .
O7 C22 C23 C24 175.7(4) .
C27 C22 C23 C24 -0.6(6) .
C22 C23 C24 O8 174.6(3) .
C22 C23 C24 C25 -0.6(6) .
C23 C24 C25 C26 0.8(6) .
O8 C24 C25 C26 -174.8(3) .
C24 C25 C26 C27 0.2(6) .
C24 C25 C26 O9 179.0(3) .
O9 C26 C27 C22 179.8(3) .
C25 C26 C27 C22 -1.3(6) .
O7 C22 C27 C26 -175.0(3) .
C23 C22 C27 C26 1.5(6) .
O10 C28 N1 C29 4.5(8) .
O10 C28 N1 C30 179.4(5) .
O11 C31 N2 C33 -179.6(5) .
O11 C31 N2 C32 -0.7(8) .
O2 C1 O1 Mn2 7.1(3) .
C2 C1 O1 Mn2 -170.1(3) .
O1 C1 O2 Mn1 123.7(4) .
C2 C1 O2 Mn1 -59.1(7) .
O1 C1 O2 Mn2 -7.2(3) .
C2 C1 O2 Mn2 169.9(3) .
O4 C8 O3 Mn2 16.3(6) 2_676
C9 C8 O3 Mn2 -162.8(2) 2_676
O3 C8 O4 Mn1 23.8(6) 1_455
C9 C8 O4 Mn1 -157.1(3) 1_455
O6 C15 O5 Mn2 -26.7(5) 1_454
C21 C15 O5 Mn2 151.7(2) 1_454
O5 C15 O6 Mn1 5.2(7) 1_454
C21 C15 O6 Mn1 -173.2(3) 1_454
C27 C22 O7 C5 -158.8(4) .
C23 C22 O7 C5 24.7(6) .
C4 C5 O7 C22 65.4(5) .
C6 C5 O7 C22 -118.8(4) .
C23 C24 O8 C12 35.5(6) .
C25 C24 O8 C12 -149.0(4) .
C13 C12 O8 C24 50.6(5) .
C11 C12 O8 C24 -134.0(4) .
C27 C26 O9 C18 -160.9(3) .
C25 C26 O9 C18 20.2(5) .
C19 C18 O9 C26 99.3(4) .
C17 C18 O9 C26 -83.7(4) .
N1 C28 O10 Mn2 -131.0(5) .
